data_2222699
loop_
_publ_author_name
'Du, Lian-cai'
'Zeng, Wu-lan'
'Liu, Xue-ying'
'Jian, Fang-Fang'

_publ_section_title
;
 2-Hydroxybenzoic acid--purin-6-amine (3/1)
;
_journal_coeditor_code HB5001
_journal_issue 8
_journal_name_full 'Acta Crystallographica Section E'
_journal_page_first o1791
_journal_paper_doi 10.1107/S1600536809025240
_journal_volume 65
_journal_year 2009
_chemical_formula_iupac '3C7 H6 O3, C5 H5 N5'
_chemical_formula_moiety '3(C7 H6 O3), C5 H5 N5'
_chemical_formula_sum 'C26 H23 N5 O9'
_chemical_formula_weight 549.49
_chemical_name_systematic
;
2-Hydroxybenzoic acid--purin-6-amine (3/1)
;
_space_group_IT_number 14
_symmetry_cell_setting monoclinic
_symmetry_space_group_name_Hall '-P 2ybc'
_symmetry_space_group_name_H-M 'P 1 21/c 1'
_atom_sites_solution_hydrogens geom
_atom_sites_solution_primary direct
_atom_sites_solution_secondary difmap
_cell_angle_alpha 90.00
_cell_angle_beta 106.98(3)
_cell_angle_gamma 90.00
_cell_formula_units_Z 4
_cell_length_a 10.998(2)
_cell_length_b 10.053(2)
_cell_length_c 23.490(7)
_cell_measurement_reflns_used 5680
_cell_measurement_temperature 293(2)
_cell_measurement_theta_max 27.47
_cell_measurement_theta_min 3.02
_cell_volume 2483.9(11)
_computing_cell_refinement 'SAINT (Siemens, 1996)'
_computing_data_collection 'SMART (Siemens, 1996)'
_computing_data_reduction 'SAINT (Siemens, 1996)'
_computing_molecular_graphics 'SHELXTL (Sheldrick, 2008)'
_computing_publication_material 'SHELXTL (Sheldrick, 2008)'
_computing_structure_refinement 'SHELXL97 (Sheldrick, 2008)'
_computing_structure_solution 'SHELXS97 (Sheldrick, 2008)'
_diffrn_ambient_temperature 293(2)
_diffrn_measured_fraction_theta_full 0.997
_diffrn_measured_fraction_theta_max 0.997
_diffrn_measurement_device_type 'Siemens SMART CCD'
_diffrn_measurement_method \w
_diffrn_radiation_monochromator graphite
_diffrn_radiation_source 'fine-focus sealed tube'
_diffrn_radiation_type MoK\a
_diffrn_radiation_wavelength 0.71073
_diffrn_reflns_av_R_equivalents 0.0203
_diffrn_reflns_av_sigmaI/netI 0.0200
_diffrn_reflns_limit_h_max 14
_diffrn_reflns_limit_h_min -14
_diffrn_reflns_limit_k_max 12
_diffrn_reflns_limit_k_min -13
_diffrn_reflns_limit_l_max 30
_diffrn_reflns_limit_l_min -30
_diffrn_reflns_number 22329
_diffrn_reflns_theta_full 27.47
_diffrn_reflns_theta_max 27.47
_diffrn_reflns_theta_min 3.02
_diffrn_standards_decay_% 0
_diffrn_standards_interval_count 200
_diffrn_standards_number 3
_exptl_absorpt_coefficient_mu 0.113
_exptl_absorpt_correction_type none
_exptl_crystal_colour colourless
_exptl_crystal_density_diffrn 1.469
_exptl_crystal_density_method 'not measured'
_exptl_crystal_description block
_exptl_crystal_F_000 1144
_exptl_crystal_size_max 0.38
_exptl_crystal_size_mid 0.22
_exptl_crystal_size_min 0.14
_refine_diff_density_max 0.829
_refine_diff_density_min -0.296
_refine_ls_extinction_method none
_refine_ls_goodness_of_fit_ref 1.059
_refine_ls_hydrogen_treatment constr
_refine_ls_matrix_type full
_refine_ls_number_parameters 361
_refine_ls_number_reflns 5680
_refine_ls_number_restraints 0
_refine_ls_restrained_S_all 1.059
_refine_ls_R_factor_all 0.0475
_refine_ls_R_factor_gt 0.0407
_refine_ls_shift/su_max 0.000
_refine_ls_shift/su_mean 0.000
_refine_ls_structure_factor_coef Fsqd
_refine_ls_weighting_details 'calc w=1/[\s^2^(Fo^2^)+(0.0624P)^2^+1.1319P] where P=(Fo^2^+2Fc^2^)/3'
_refine_ls_weighting_scheme calc
_refine_ls_wR_factor_gt 0.1131
_refine_ls_wR_factor_ref 0.1155
_reflns_number_gt 4872
_reflns_number_total 5680
_reflns_threshold_expression I>2\s(I)
_cod_data_source_file hb5001.cif
_cod_data_source_block I
_cod_depositor_comments
;
The following automatic conversions were performed:
'_symmetry_cell_setting' value 'Monoclinic' changed to 'monoclinic'
according to '/home/saulius/struct/CIF-dictionaries/cif_core.dic'
dictionary named 'cif_core.dic' version 2.4.1 from 2010-06-29.

Automatic conversion script
Id: cif_fix_enum 1527 2010-12-29 10:47:43Z saulius 

The following automatic conversions were performed:

'_symmetry_cell_setting' value 'Monoclinic' changed to 'monoclinic'
according to /home/saulius/struct/CIF-dictionaries/cif_core.dic
dictionary named 'cif_core.dic' version 2.4.1 from 2010-06-29.

Automatic conversion script
Id: cif_fix_values 1715 2011-07-08 13:25:40Z adriana 
;
_cod_original_cell_volume 2483.9(10)
_cod_original_sg_symbol_H-M 'P 21/c'
_cod_database_code 2222699
_cod_database_fobs_code 2222699

loop_
_symmetry_equiv_pos_as_xyz
'x, y, z'
'-x, y+1/2, -z+1/2'
'-x, -y, -z'
'x, -y-1/2, z-1/2'

loop_
_atom_site_type_symbol
_atom_site_label
_atom_site_fract_x
_atom_site_fract_y
_atom_site_fract_z
_atom_site_U_iso_or_equiv
_atom_site_adp_type
_atom_site_calc_flag
_atom_site_refinement_flags
_atom_site_occupancy
_atom_site_disorder_assembly
_atom_site_disorder_group
O O1 0.58987(11) 0.54268(12) 0.10882(5) 0.0328(3) Uani d . 1 . .
H H1D 0.6464 0.5035 0.0993 0.049 Uiso d R 1 . .
O O2 0.70858(10) 0.59642(10) -0.04308(4) 0.0222(2) Uani d . 1 . .
H H2C 0.7663 0.5468 -0.0451 0.033 Uiso d R 1 . .
O O3 0.73581(9) 0.48786(10) 0.04287(4) 0.0216(2) Uani d . 1 . .
C C1 0.42191(15) 0.83244(16) -0.01407(8) 0.0309(3) Uani d . 1 . .
H H1C 0.3832 0.8986 -0.0410 0.037 Uiso calc R 1 . .
C C2 0.38415(14) 0.81020(16) 0.03701(7) 0.0290(3) Uani d . 1 . .
H H2B 0.3200 0.8621 0.0440 0.035 Uiso calc R 1 . .
C C3 0.44049(14) 0.71264(16) 0.07710(7) 0.0258(3) Uani d . 1 . .
H H3B 0.4136 0.6985 0.1106 0.031 Uiso calc R 1 . .
C C4 0.53780(13) 0.63482(14) 0.06763(6) 0.0207(3) Uani d . 1 . .
C C5 0.57687(13) 0.65547(14) 0.01619(6) 0.0190(3) Uani d . 1 . .
C C6 0.51750(14) 0.75499(15) -0.02417(7) 0.0254(3) Uani d . 1 . .
H H6A 0.5427 0.7691 -0.0582 0.030 Uiso calc R 1 . .
C C7 0.67994(13) 0.57290(14) 0.00646(6) 0.0184(3) Uani d . 1 . .
O O4 0.24665(11) 0.29192(11) 0.20033(5) 0.0290(2) Uani d . 1 . .
H H4B 0.2049 0.2650 0.2217 0.043 Uiso d R 1 . .
O O5 0.18452(10) 0.26468(11) 0.29882(5) 0.0279(2) Uani d . 1 . .
O O6 0.27892(10) 0.39746(11) 0.37517(4) 0.0254(2) Uani d . 1 . .
H H6B 0.2255 0.3646 0.3891 0.038 Uiso d R 1 . .
C C8 0.54365(13) 0.53292(16) 0.29552(7) 0.0242(3) Uani d . 1 . .
H H8A 0.6111 0.5862 0.3164 0.029 Uiso calc R 1 . .
C C9 0.52558(14) 0.50464(17) 0.23539(7) 0.0279(3) Uani d . 1 . .
H H9A 0.5809 0.5405 0.2162 0.033 Uiso calc R 1 . .
C C10 0.42685(15) 0.42432(17) 0.20407(7) 0.0277(3) Uani d . 1 . .
H H10A 0.4161 0.4064 0.1641 0.033 Uiso calc R 1 . .
C C11 0.34292(13) 0.36986(15) 0.23260(6) 0.0222(3) Uani d . 1 . .
C C12 0.35880(13) 0.39957(14) 0.29283(6) 0.0189(3) Uani d . 1 . .
C C13 0.46011(13) 0.48074(14) 0.32360(6) 0.0202(3) Uani d . 1 . .
H H13A 0.4713 0.4998 0.3635 0.024 Uiso calc R 1 . .
C C14 0.26650(13) 0.34705(14) 0.32213(6) 0.0199(3) Uani d . 1 . .
N N1 0.08652(11) 0.72297(12) -0.04856(5) 0.0205(2) Uani d . 1 . .
H H1A 0.0719 0.7725 -0.0797 0.025 Uiso d R 1 . .
H H1B 0.1424 0.6607 -0.0429 0.025 Uiso d R 1 . .
N N2 -0.06434(11) 0.84210(12) -0.01967(5) 0.0193(2) Uani d . 1 . .
N N3 -0.12090(11) 0.80213(12) 0.06983(5) 0.0208(2) Uani d . 1 . .
N N4 0.11815(11) 0.56210(12) 0.06827(5) 0.0194(2) Uani d . 1 . .
N N5 0.00044(11) 0.61900(12) 0.12747(5) 0.0200(2) Uani d . 1 . .
H H5A -0.0296 0.6176 0.1574 0.024 Uiso d R 1 . .
C C22 0.02299(12) 0.74279(14) -0.00930(6) 0.0173(3) Uani d . 1 . .
C C23 -0.12982(13) 0.86541(15) 0.01934(6) 0.0218(3) Uani d . 1 . .
H H23A -0.1886 0.9344 0.0098 0.026 Uiso calc R 1 . .
C C24 -0.03382(12) 0.70387(14) 0.08015(6) 0.0176(3) Uani d . 1 . .
C C25 0.03992(12) 0.66798(14) 0.04351(5) 0.0169(3) Uani d . 1 . .
C C26 0.09105(13) 0.53725(15) 0.11826(6) 0.0210(3) Uani d . 1 . .
H H26A 0.1301 0.4703 0.1446 0.025 Uiso calc R 1 . .
O O7 -0.00080(10) 1.02622(10) 0.25745(4) 0.0227(2) Uani d . 1 . .
H H7A -0.0214 1.0709 0.2269 0.034 Uiso d R 1 . .
O O8 0.13258(9) 0.99434(10) 0.10831(4) 0.0209(2) Uani d . 1 . .
H H8B 0.1022 1.0483 0.0818 0.031 Uiso calc R 1 . .
O O9 0.00284(10) 1.09961(10) 0.15130(4) 0.0226(2) Uani d . 1 . .
C C15 0.13464(15) 0.84945(15) 0.30203(6) 0.0243(3) Uani d . 1 . .
H H15A 0.1073 0.8584 0.3357 0.029 Uiso calc R 1 . .
C C16 0.22228(14) 0.75286(15) 0.30017(7) 0.0258(3) Uani d . 1 . .
H H16A 0.2539 0.6973 0.3328 0.031 Uiso calc R 1 . .
C C17 0.26428(14) 0.73742(15) 0.24987(7) 0.0238(3) Uani d . 1 . .
H H17A 0.3225 0.6712 0.2486 0.029 Uiso calc R 1 . .
C C18 0.21830(13) 0.82174(14) 0.20201(6) 0.0193(3) Uani d . 1 . .
H H18A 0.2467 0.8124 0.1686 0.023 Uiso calc R 1 . .
C C19 0.12974(12) 0.92108(13) 0.20291(6) 0.0161(3) Uani d . 1 . .
C C20 0.08674(13) 0.93391(14) 0.25345(6) 0.0182(3) Uani d . 1 . .
C C21 0.08283(12) 1.01232(13) 0.15196(6) 0.0170(3) Uani d . 1 . .

loop_
_atom_site_aniso_label
_atom_site_aniso_U_11
_atom_site_aniso_U_22
_atom_site_aniso_U_33
_atom_site_aniso_U_12
_atom_site_aniso_U_13
_atom_site_aniso_U_23
O1 0.0346(6) 0.0406(7) 0.0266(5) 0.0103(5) 0.0144(5) 0.0040(5)
O2 0.0233(5) 0.0252(5) 0.0210(5) 0.0045(4) 0.0110(4) 0.0023(4)
O3 0.0221(5) 0.0234(5) 0.0204(5) 0.0038(4) 0.0081(4) 0.0015(4)
C1 0.0284(8) 0.0248(8) 0.0379(9) 0.0063(6) 0.0070(7) 0.0024(6)
C2 0.0219(7) 0.0259(8) 0.0389(9) 0.0027(6) 0.0085(6) -0.0100(6)
C3 0.0223(7) 0.0301(8) 0.0268(7) -0.0025(6) 0.0103(6) -0.0099(6)
C4 0.0198(6) 0.0216(7) 0.0199(6) -0.0024(5) 0.0047(5) -0.0045(5)
C5 0.0177(6) 0.0183(6) 0.0210(6) -0.0020(5) 0.0058(5) -0.0039(5)
C6 0.0250(7) 0.0234(7) 0.0279(7) 0.0016(6) 0.0081(6) 0.0018(6)
C7 0.0173(6) 0.0192(6) 0.0188(6) -0.0034(5) 0.0052(5) -0.0031(5)
O4 0.0315(6) 0.0307(6) 0.0236(5) 0.0018(5) 0.0063(4) -0.0038(4)
O5 0.0272(5) 0.0261(6) 0.0307(6) -0.0055(5) 0.0092(4) 0.0005(4)
O6 0.0258(5) 0.0320(6) 0.0235(5) -0.0064(4) 0.0149(4) 0.0004(4)
C8 0.0177(6) 0.0276(8) 0.0283(7) 0.0040(6) 0.0083(5) 0.0080(6)
C9 0.0233(7) 0.0367(9) 0.0288(7) 0.0096(6) 0.0156(6) 0.0135(6)
C10 0.0307(8) 0.0361(9) 0.0196(7) 0.0123(7) 0.0123(6) 0.0061(6)
C11 0.0229(7) 0.0225(7) 0.0209(6) 0.0081(6) 0.0059(5) 0.0021(5)
C12 0.0202(6) 0.0193(7) 0.0187(6) 0.0060(5) 0.0082(5) 0.0048(5)
C13 0.0200(6) 0.0219(7) 0.0194(6) 0.0046(5) 0.0069(5) 0.0051(5)
C14 0.0196(6) 0.0189(6) 0.0219(6) 0.0031(5) 0.0072(5) 0.0047(5)
N1 0.0242(6) 0.0239(6) 0.0162(5) 0.0061(5) 0.0101(4) 0.0050(4)
N2 0.0218(5) 0.0202(6) 0.0172(5) 0.0020(5) 0.0074(4) 0.0020(4)
N3 0.0220(6) 0.0245(6) 0.0181(5) 0.0007(5) 0.0096(4) -0.0012(4)
N4 0.0188(5) 0.0209(6) 0.0183(5) 0.0004(5) 0.0052(4) 0.0019(4)
N5 0.0215(6) 0.0271(6) 0.0128(5) -0.0049(5) 0.0075(4) -0.0006(4)
C22 0.0174(6) 0.0189(6) 0.0157(6) -0.0017(5) 0.0048(5) -0.0007(5)
C23 0.0229(7) 0.0232(7) 0.0205(6) 0.0025(6) 0.0081(5) 0.0008(5)
C24 0.0173(6) 0.0208(7) 0.0149(6) -0.0048(5) 0.0051(5) -0.0019(5)
C25 0.0177(6) 0.0198(6) 0.0138(6) -0.0024(5) 0.0054(5) -0.0006(5)
C26 0.0201(6) 0.0238(7) 0.0174(6) -0.0022(6) 0.0029(5) 0.0031(5)
O7 0.0308(5) 0.0222(5) 0.0178(5) 0.0063(4) 0.0114(4) 0.0022(4)
O8 0.0247(5) 0.0238(5) 0.0165(4) 0.0076(4) 0.0094(4) 0.0052(4)
O9 0.0278(5) 0.0235(5) 0.0190(5) 0.0097(4) 0.0107(4) 0.0047(4)
C15 0.0324(7) 0.0245(7) 0.0169(6) -0.0010(6) 0.0086(6) 0.0034(5)
C16 0.0290(7) 0.0239(7) 0.0215(7) -0.0003(6) 0.0025(6) 0.0089(5)
C17 0.0208(6) 0.0202(7) 0.0288(7) 0.0025(6) 0.0048(5) 0.0045(6)
C18 0.0181(6) 0.0192(7) 0.0211(6) -0.0005(5) 0.0065(5) 0.0009(5)
C19 0.0164(6) 0.0162(6) 0.0152(6) -0.0015(5) 0.0037(5) 0.0006(5)
C20 0.0204(6) 0.0169(6) 0.0176(6) -0.0019(5) 0.0059(5) -0.0010(5)
C21 0.0180(6) 0.0177(6) 0.0157(6) -0.0009(5) 0.0055(5) -0.0005(5)

loop_
_atom_type_symbol
_atom_type_description
_atom_type_scat_dispersion_real
_atom_type_scat_dispersion_imag
_atom_type_scat_source
C C 0.0033 0.0016 'International Tables Vol C Tables 4.2.6.8 and 6.1.1.4'
H H 0.0000 0.0000 'International Tables Vol C Tables 4.2.6.8 and 6.1.1.4'
N N 0.0061 0.0033 'International Tables Vol C Tables 4.2.6.8 and 6.1.1.4'
O O 0.0106 0.0060 'International Tables Vol C Tables 4.2.6.8 and 6.1.1.4'

loop_
_geom_angle_atom_site_label_1
_geom_angle_atom_site_label_2
_geom_angle_atom_site_label_3
_geom_angle_site_symmetry_1
_geom_angle_site_symmetry_3
_geom_angle
_geom_angle_publ_flag
C4 O1 H1D . . 109.5 ?
C7 O2 H2C . . 109.5 ?
C6 C1 C2 . . 119.24(15) ?
C6 C1 H1C . . 120.4 ?
C2 C1 H1C . . 120.4 ?
C3 C2 C1 . . 120.96(14) ?
C3 C2 H2B . . 119.5 ?
C1 C2 H2B . . 119.5 ?
C2 C3 C4 . . 120.26(14) ?
C2 C3 H3B . . 119.9 ?
C4 C3 H3B . . 119.9 ?
O1 C4 C3 . . 117.27(13) ?
O1 C4 C5 . . 123.15(13) ?
C3 C4 C5 . . 119.58(14) ?
C6 C5 C4 . . 119.08(13) ?
C6 C5 C7 . . 121.60(13) ?
C4 C5 C7 . . 119.32(13) ?
C1 C6 C5 . . 120.86(15) ?
C1 C6 H6A . . 119.6 ?
C5 C6 H6A . . 119.6 ?
O3 C7 O2 . . 122.51(13) ?
O3 C7 C5 . . 122.02(12) ?
O2 C7 C5 . . 115.47(12) ?
C11 O4 H4B . . 109.5 ?
C14 O6 H6B . . 109.5 ?
C13 C8 C9 . . 119.17(15) ?
C13 C8 H8A . . 120.4 ?
C9 C8 H8A . . 120.4 ?
C10 C9 C8 . . 121.02(14) ?
C10 C9 H9A . . 119.5 ?
C8 C9 H9A . . 119.5 ?
C9 C10 C11 . . 119.96(14) ?
C9 C10 H10A . . 120.0 ?
C11 C10 H10A . . 120.0 ?
O4 C11 C10 . . 118.31(13) ?
O4 C11 C12 . . 122.16(13) ?
C10 C11 C12 . . 119.52(14) ?
C13 C12 C11 . . 119.32(13) ?
C13 C12 C14 . . 121.21(12) ?
C11 C12 C14 . . 119.45(13) ?
C8 C13 C12 . . 120.99(13) ?
C8 C13 H13A . . 119.5 ?
C12 C13 H13A . . 119.5 ?
O5 C14 O6 . . 122.80(13) ?
O5 C14 C12 . . 123.13(13) ?
O6 C14 C12 . . 114.06(12) ?
C22 N1 H1A . . 119.9 ?
C22 N1 H1B . . 120.1 ?
H1A N1 H1B . . 120.0 ?
C23 N2 C22 . . 119.92(12) ?
C23 N3 C24 . . 112.09(12) ?
C26 N4 C25 . . 104.22(11) ?
C26 N5 C24 . . 106.84(11) ?
C26 N5 H5A . . 126.6 ?
C24 N5 H5A . . 126.6 ?
N1 C22 N2 . . 118.36(12) ?
N1 C22 C25 . . 124.68(13) ?
N2 C22 C25 . . 116.96(12) ?
N3 C23 N2 . . 127.88(13) ?
N3 C23 H23A . . 116.1 ?
N2 C23 H23A . . 116.1 ?
N3 C24 N5 . . 128.14(12) ?
N3 C24 C25 . . 126.21(12) ?
N5 C24 C25 . . 105.65(12) ?
N4 C25 C24 . . 110.01(11) ?
N4 C25 C22 . . 133.06(12) ?
C24 C25 C22 . . 116.93(12) ?
N4 C26 N5 . . 113.29(12) ?
N4 C26 H26A . . 123.4 ?
N5 C26 H26A . . 123.4 ?
C20 O7 H7A . . 109.5 ?
C21 O8 H8B . . 109.5 ?
C16 C15 C20 . . 120.21(13) ?
C16 C15 H15A . . 119.9 ?
C20 C15 H15A . . 119.9 ?
C15 C16 C17 . . 120.81(13) ?
C15 C16 H16A . . 119.6 ?
C17 C16 H16A . . 119.6 ?
C18 C17 C16 . . 119.17(14) ?
C18 C17 H17A . . 120.4 ?
C16 C17 H17A . . 120.4 ?
C17 C18 C19 . . 121.12(13) ?
C17 C18 H18A . . 119.4 ?
C19 C18 H18A . . 119.4 ?
C18 C19 C20 . . 119.04(12) ?
C18 C19 C21 . . 120.74(12) ?
C20 C19 C21 . . 120.22(12) ?
O7 C20 C15 . . 117.65(12) ?
O7 C20 C19 . . 122.71(12) ?
C15 C20 C19 . . 119.64(13) ?
O9 C21 O8 . . 123.07(12) ?
O9 C21 C19 . . 121.93(12) ?
O8 C21 C19 . . 114.99(12) ?

loop_
_geom_bond_atom_site_label_1
_geom_bond_atom_site_label_2
_geom_bond_site_symmetry_2
_geom_bond_distance
_geom_bond_publ_flag
O1 C4 . 1.3411(18) ?
O1 H1D . 0.8201 ?
O2 C7 . 1.3128(17) ?
O2 H2C . 0.8200 ?
O3 C7 . 1.2381(17) ?
C1 C6 . 1.383(2) ?
C1 C2 . 1.398(2) ?
C1 H1C . 0.9300 ?
C2 C3 . 1.375(2) ?
C2 H2B . 0.9300 ?
C3 C4 . 1.395(2) ?
C3 H3B . 0.9300 ?
C4 C5 . 1.4110(19) ?
C5 C6 . 1.402(2) ?
C5 C7 . 1.4756(19) ?
C6 H6A . 0.9300 ?
O4 C11 . 1.3568(19) ?
O4 H4B . 0.8199 ?
O5 C14 . 1.2289(18) ?
O6 C14 . 1.3146(17) ?
O6 H6B . 0.8203 ?
C8 C13 . 1.381(2) ?
C8 C9 . 1.397(2) ?
C8 H8A . 0.9300 ?
C9 C10 . 1.380(2) ?
C9 H9A . 0.9300 ?
C10 C11 . 1.401(2) ?
C10 H10A . 0.9300 ?
C11 C12 . 1.4059(19) ?
C12 C13 . 1.400(2) ?
C12 C14 . 1.4803(19) ?
C13 H13A . 0.9300 ?
N1 C22 . 1.3247(17) ?
N1 H1A . 0.8601 ?
N1 H1B . 0.8599 ?
N2 C23 . 1.3411(18) ?
N2 C22 . 1.3572(18) ?
N3 C23 . 1.3241(18) ?
N3 C24 . 1.3476(19) ?
N4 C26 . 1.3169(18) ?
N4 C25 . 1.3854(18) ?
N5 C26 . 1.3571(19) ?
N5 C24 . 1.3642(18) ?
N5 H5A . 0.8601 ?
C22 C25 . 1.4155(18) ?
C23 H23A . 0.9300 ?
C24 C25 . 1.3916(18) ?
C26 H26A . 0.9300 ?
O7 C20 . 1.3600(17) ?
O7 H7A . 0.8201 ?
O8 C21 . 1.3082(16) ?
O8 H8B . 0.8200 ?
O9 C21 . 1.2394(17) ?
C15 C16 . 1.378(2) ?
C15 C20 . 1.3964(19) ?
C15 H15A . 0.9300 ?
C16 C17 . 1.397(2) ?
C16 H16A . 0.9300 ?
C17 C18 . 1.381(2) ?
C17 H17A . 0.9300 ?
C18 C19 . 1.3995(19) ?
C18 H18A . 0.9300 ?
C19 C20 . 1.4062(18) ?
C19 C21 . 1.4762(18) ?

loop_
_geom_hbond_atom_site_label_D
_geom_hbond_atom_site_label_H
_geom_hbond_atom_site_label_A
_geom_hbond_site_symmetry_A
_geom_hbond_distance_DH
_geom_hbond_distance_HA
_geom_hbond_distance_DA
_geom_hbond_angle_DHA
O1 H1D O3 . 0.82 1.87 2.5946(17) 146
O4 H4B O5 . 0.82 1.89 2.6111(18) 146
O7 H7A O9 . 0.82 1.89 2.6118(15) 146
O2 H2C N4 3_665 0.82 1.87 2.6795(18) 167
O6 H6B N3 2_545 0.82 1.82 2.6305(18) 172
O8 H8B N2 3_575 0.82 1.78 2.5864(17) 168
N1 H1A O9 3_575 0.86 2.09 2.9302(17) 167
N1 H1B O3 3_665 0.86 2.01 2.8593(18) 171
N5 H5A O7 2_545 0.86 2.14 2.8585(17) 141

loop_
_geom_torsion_atom_site_label_1
_geom_torsion_atom_site_label_2
_geom_torsion_atom_site_label_3
_geom_torsion_atom_site_label_4
_geom_torsion_site_symmetry_1
_geom_torsion_site_symmetry_2
_geom_torsion_site_symmetry_3
_geom_torsion_site_symmetry_4
_geom_torsion
_geom_torsion_publ_flag
C6 C1 C2 C3 . . . . -0.1(2) ?
C1 C2 C3 C4 . . . . 0.7(2) ?
C2 C3 C4 O1 . . . . 179.11(14) ?
C2 C3 C4 C5 . . . . -0.9(2) ?
O1 C4 C5 C6 . . . . -179.48(13) ?
C3 C4 C5 C6 . . . . 0.5(2) ?
O1 C4 C5 C7 . . . . -0.1(2) ?
C3 C4 C5 C7 . . . . 179.94(12) ?
C2 C1 C6 C5 . . . . -0.3(2) ?
C4 C5 C6 C1 . . . . 0.1(2) ?
C7 C5 C6 C1 . . . . -179.32(14) ?
C6 C5 C7 O3 . . . . 177.52(13) ?
C4 C5 C7 O3 . . . . -1.9(2) ?
C6 C5 C7 O2 . . . . -2.09(19) ?
C4 C5 C7 O2 . . . . 178.54(12) ?
C13 C8 C9 C10 . . . . -0.8(2) ?
C8 C9 C10 C11 . . . . 0.0(2) ?
C9 C10 C11 O4 . . . . 179.69(13) ?
C9 C10 C11 C12 . . . . 1.1(2) ?
O4 C11 C12 C13 . . . . -179.95(13) ?
C10 C11 C12 C13 . . . . -1.4(2) ?
O4 C11 C12 C14 . . . . -1.3(2) ?
C10 C11 C12 C14 . . . . 177.17(13) ?
C9 C8 C13 C12 . . . . 0.5(2) ?
C11 C12 C13 C8 . . . . 0.6(2) ?
C14 C12 C13 C8 . . . . -177.94(13) ?
C13 C12 C14 O5 . . . . -172.14(13) ?
C11 C12 C14 O5 . . . . 9.3(2) ?
C13 C12 C14 O6 . . . . 8.60(19) ?
C11 C12 C14 O6 . . . . -169.98(12) ?
C23 N2 C22 N1 . . . . -179.60(13) ?
C23 N2 C22 C25 . . . . 0.01(19) ?
C24 N3 C23 N2 . . . . -0.1(2) ?
C22 N2 C23 N3 . . . . 0.3(2) ?
C23 N3 C24 N5 . . . . 179.88(13) ?
C23 N3 C24 C25 . . . . -0.5(2) ?
C26 N5 C24 N3 . . . . 179.76(13) ?
C26 N5 C24 C25 . . . . 0.09(14) ?
C26 N4 C25 C24 . . . . -0.25(15) ?
C26 N4 C25 C22 . . . . 179.27(15) ?
N3 C24 C25 N4 . . . . -179.58(12) ?
N5 C24 C25 N4 . . . . 0.10(15) ?
N3 C24 C25 C22 . . . . 0.8(2) ?
N5 C24 C25 C22 . . . . -179.51(11) ?
N1 C22 C25 N4 . . . . -0.4(2) ?
N2 C22 C25 N4 . . . . 180.00(13) ?
N1 C22 C25 C24 . . . . 179.08(13) ?
N2 C22 C25 C24 . . . . -0.50(18) ?
C25 N4 C26 N5 . . . . 0.31(15) ?
C24 N5 C26 N4 . . . . -0.26(16) ?
C20 C15 C16 C17 . . . . -0.2(2) ?
C15 C16 C17 C18 . . . . 1.0(2) ?
C16 C17 C18 C19 . . . . -0.6(2) ?
C17 C18 C19 C20 . . . . -0.4(2) ?
C17 C18 C19 C21 . . . . 178.90(13) ?
C16 C15 C20 O7 . . . . 179.13(13) ?
C16 C15 C20 C19 . . . . -0.9(2) ?
C18 C19 C20 O7 . . . . -178.81(12) ?
C21 C19 C20 O7 . . . . 1.8(2) ?
C18 C19 C20 C15 . . . . 1.2(2) ?
C21 C19 C20 C15 . . . . -178.15(13) ?
C18 C19 C21 O9 . . . . 178.77(13) ?
C20 C19 C21 O9 . . . . -1.9(2) ?
C18 C19 C21 O8 . . . . -1.68(18) ?
C20 C19 C21 O8 . . . . 177.67(12) ?

loop_
_cod_related_entry_id
_cod_related_entry_database
_cod_related_entry_code
1 ChemSpider 30655834
